data_7244182
loop_
_publ_author_name
'Vaganova, Tamara A.'
'Benassi, Enrico'
'Gatilov, Yurij V.'
'Chuikov, Igor P.'
'Pishchur, Denis P.'
'Malykhin, Evgenij V.'

_publ_section_title
;
 Polyhalogenated aminobenzonitriles vs. their co-crystals with 18-crown-6:
 amino group position as a tool to control crystal packing and solid-state
 fluorescence
;
_journal_issue 5
_journal_name_full CrystEngComm
_journal_page_first 987
_journal_page_last 1001
_journal_paper_doi 10.1039/D1CE01469B
_journal_volume 24
_journal_year 2022
_chemical_formula_moiety '2(C7 H2 Cl F3 N1), C12 H24 O6'
_chemical_formula_sum 'C26 H28 Cl2 F6 N4 O6'
_chemical_formula_weight 677.42
_chemical_melting_point 371
_chemical_name_systematic
;
2-amino-4-chloro-3,5,6-trifluorobenzonitrile 18-crown-6 associate 2:1
;
_space_group_crystal_system triclinic
_space_group_IT_number 2
_space_group_name_Hall '-P 1'
_space_group_name_H-M_alt 'P -1'
_atom_sites_solution_hydrogens mixed
_atom_sites_solution_primary direct
_atom_sites_solution_secondary difmap
_audit_creation_method SHELXL-2018/3
_audit_update_record
;
2021-10-27 deposited with the CCDC.	2021-12-20 downloaded from the CCDC.
;
_cell_angle_alpha 111.749(2)
_cell_angle_beta 97.219(3)
_cell_angle_gamma 116.798(2)
_cell_formula_units_Z 1
_cell_length_a 9.4276(6)
_cell_length_b 9.9092(6)
_cell_length_c 10.3213(7)
_cell_measurement_reflns_used 9914
_cell_measurement_temperature 296(2)
_cell_measurement_theta_max 27.88
_cell_measurement_theta_min 2.27
_cell_volume 747.91(9)
_computing_cell_refinement 'Bruker SAINT'
_computing_data_collection 'Bruker APEX2'
_computing_data_reduction 'Bruker SAINT'
_computing_molecular_graphics 'Bruker SHELXTL'
_computing_publication_material 'Bruker SHELXTL'
_computing_structure_refinement 'SHELXL-2018/3 (Sheldrick, 2018)'
_computing_structure_solution 'SHELXS-97 (Sheldrick, 2008)'
_diffrn_ambient_temperature 296(2)
_diffrn_measured_fraction_theta_full 0.999
_diffrn_measured_fraction_theta_max 0.998
_diffrn_measurement_device_type 'Bruker APEX-II CCD'
_diffrn_measurement_method '\f and \w scans'
_diffrn_radiation_type MoK\a
_diffrn_radiation_wavelength 0.71073
_diffrn_reflns_av_R_equivalents 0.0226
_diffrn_reflns_av_unetI/netI 0.0135
_diffrn_reflns_Laue_measured_fraction_full 0.999
_diffrn_reflns_Laue_measured_fraction_max 0.998
_diffrn_reflns_limit_h_max 12
_diffrn_reflns_limit_h_min -12
_diffrn_reflns_limit_k_max 13
_diffrn_reflns_limit_k_min -13
_diffrn_reflns_limit_l_max 13
_diffrn_reflns_limit_l_min -13
_diffrn_reflns_number 20110
_diffrn_reflns_point_group_measured_fraction_full 0.999
_diffrn_reflns_point_group_measured_fraction_max 0.998
_diffrn_reflns_theta_full 25.242
_diffrn_reflns_theta_max 27.910
_diffrn_reflns_theta_min 2.271
_diffrn_source 'sealed tube'
_exptl_absorpt_coefficient_mu 0.301
_exptl_absorpt_correction_T_max 0.8372
_exptl_absorpt_correction_T_min 0.8058
_exptl_absorpt_correction_type multi-scan
_exptl_absorpt_process_details SADABS-2008/1
_exptl_crystal_colour colourless
_exptl_crystal_density_diffrn 1.504
_exptl_crystal_description prism
_exptl_crystal_F_000 348
_exptl_crystal_size_max 0.570
_exptl_crystal_size_mid 0.390
_exptl_crystal_size_min 0.310
_refine_diff_density_max 0.339
_refine_diff_density_min -0.342
_refine_diff_density_rms 0.036
_refine_ls_extinction_method none
_refine_ls_goodness_of_fit_ref 1.031
_refine_ls_hydrogen_treatment mixed
_refine_ls_matrix_type full
_refine_ls_number_parameters 207
_refine_ls_number_reflns 3585
_refine_ls_number_restraints 2
_refine_ls_restrained_S_all 1.032
_refine_ls_R_factor_all 0.0420
_refine_ls_R_factor_gt 0.0355
_refine_ls_shift/su_max 0.001
_refine_ls_shift/su_mean 0.000
_refine_ls_structure_factor_coef Fsqd
_refine_ls_weighting_details 'w=1/[\s^2^(Fo^2^)+(0.0434P)^2^+0.2376P] where P=(Fo^2^+2Fc^2^)/3'
_refine_ls_weighting_scheme calc
_refine_ls_wR_factor_gt 0.0925
_refine_ls_wR_factor_ref 0.0988
_reflns_Friedel_coverage 0.000
_reflns_number_gt 3092
_reflns_number_total 3585
_reflns_threshold_expression 'I > 2\s(I)'
_cod_data_source_file d1ce01469b2.cif
_cod_data_source_block 2Dcr-M25
_cod_depositor_comments 'Adding full bibliography for 7244175--7244182.cif.'
_cod_original_cell_volume 747.91(8)
_cod_database_code 7244182
_shelx_shelxl_version_number 2018/3
_shelx_space_group_comment
;
The symmetry employed for this shelxl refinement is uniquely defined
by the following loop, which should always be used as a source of
symmetry information in preference to the above space-group names.
They are only intended as comments.
;
_shelx_estimated_absorpt_t_min 0.847
_shelx_estimated_absorpt_t_max 0.912

loop_
_space_group_symop_operation_xyz
'x, y, z'
'-x, -y, -z'

loop_
_atom_site_label
_atom_site_type_symbol
_atom_site_fract_x
_atom_site_fract_y
_atom_site_fract_z
_atom_site_U_iso_or_equiv
_atom_site_adp_type
_atom_site_occupancy
_atom_site_site_symmetry_order
_atom_site_calc_flag
_atom_site_refinement_flags_posn
_atom_site_refinement_flags_adp
_atom_site_refinement_flags_occupancy
_atom_site_disorder_assembly
_atom_site_disorder_group
Cl1 Cl 1.32845(5) 1.10514(5) 0.91563(5) 0.05709(13) Uani 1 1 d . . . . .
F1 F 0.97746(12) 0.91796(11) 0.71854(10) 0.0546(2) Uani 1 1 d . . . . .
N2 N 0.6214(2) 0.4197(2) 0.91805(19) 0.0726(5) Uani 1 1 d . . . . .
C1 C 0.87468(17) 0.66494(17) 0.90902(15) 0.0393(3) Uani 1 1 d . . . . .
N1 N 0.69626(15) 0.65159(16) 0.70624(14) 0.0438(3) Uani 1 1 d D . . . .
H1 H 0.696(2) 0.662(2) 0.6277(18) 0.061(5) Uiso 1 1 d D . . . .
H2 H 0.618(2) 0.5465(19) 0.684(2) 0.058(5) Uiso 1 1 d D . . . .
C2 C 0.85112(16) 0.72031(16) 0.80531(14) 0.0348(3) Uani 1 1 d . . . . .
F2 F 1.33036(12) 0.94773(15) 1.10767(12) 0.0738(3) Uani 1 1 d . . . . .
C3 C 0.99694(17) 0.85961(16) 0.81441(14) 0.0368(3) Uani 1 1 d . . . . .
F3 F 1.05473(14) 0.69072(15) 1.10944(12) 0.0736(3) Uani 1 1 d . . . . .
C4 C 1.15590(17) 0.93736(17) 0.91361(15) 0.0402(3) Uani 1 1 d . . . . .
C5 C 1.17574(18) 0.87752(19) 1.01202(16) 0.0466(3) Uani 1 1 d . . . . .
C6 C 1.0361(2) 0.7448(2) 1.01056(16) 0.0467(3) Uani 1 1 d . . . . .
C7 C 0.7329(2) 0.5272(2) 0.91278(16) 0.0488(3) Uani 1 1 d . . . . .
O1 O 0.21661(14) 0.50658(14) 0.58331(12) 0.0507(3) Uani 1 1 d . . . . .
O2 O 0.35095(12) 0.30662(12) 0.57997(11) 0.0445(2) Uani 1 1 d . . . . .
O3 O 0.63829(15) 0.28477(15) 0.56010(13) 0.0558(3) Uani 1 1 d . . . . .
C8 C 0.2349(3) 0.6686(2) 0.6263(2) 0.0687(5) Uani 1 1 d . . . . .
H8A H 0.341812 0.758737 0.707880 0.082 Uiso 1 1 calc R U . . .
H8B H 0.143751 0.668561 0.660699 0.082 Uiso 1 1 calc R U . . .
C9 C 0.2550(2) 0.4829(2) 0.70733(18) 0.0552(4) Uani 1 1 d . . . . .
H9A H 0.179546 0.489670 0.761734 0.066 Uiso 1 1 calc R U . . .
H9B H 0.370828 0.573175 0.774093 0.066 Uiso 1 1 calc R U . . .
C10 C 0.2340(2) 0.3111(2) 0.65400(19) 0.0534(4) Uani 1 1 d . . . . .
H10A H 0.255475 0.291677 0.737822 0.064 Uiso 1 1 calc R U . . .
H10B H 0.118737 0.220849 0.585928 0.064 Uiso 1 1 calc R U . . .
C11 C 0.3492(2) 0.15180(19) 0.53748(19) 0.0519(4) Uani 1 1 d . . . . .
H11A H 0.235832 0.052642 0.472900 0.062 Uiso 1 1 calc R U . . .
H11B H 0.382041 0.142456 0.625162 0.062 Uiso 1 1 calc R U . . .
C12 C 0.4716(2) 0.1561(2) 0.45713(18) 0.0544(4) Uani 1 1 d . . . . .
H12A H 0.459481 0.044609 0.413204 0.065 Uiso 1 1 calc R U . . .
H12B H 0.448300 0.181579 0.377786 0.065 Uiso 1 1 calc R U . . .
C13 C 0.7696(3) 0.2955(3) 0.5024(3) 0.0700(5) Uani 1 1 d . . . . .
H13A H 0.763928 0.187470 0.471273 0.084 Uiso 1 1 calc R U . . .
H13B H 0.877945 0.385767 0.582218 0.084 Uiso 1 1 calc R U . . .

loop_
_atom_site_aniso_label
_atom_site_aniso_U_11
_atom_site_aniso_U_22
_atom_site_aniso_U_33
_atom_site_aniso_U_23
_atom_site_aniso_U_13
_atom_site_aniso_U_12
Cl1 0.0412(2) 0.0478(2) 0.0583(2) 0.02276(17) 0.01937(16) 0.00838(16)
F1 0.0542(5) 0.0505(5) 0.0545(5) 0.0361(4) 0.0154(4) 0.0172(4)
N2 0.0641(9) 0.0675(9) 0.0693(10) 0.0456(8) 0.0233(8) 0.0133(8)
C1 0.0410(7) 0.0375(6) 0.0372(6) 0.0201(5) 0.0159(5) 0.0175(5)
N1 0.0373(6) 0.0422(6) 0.0459(7) 0.0252(5) 0.0106(5) 0.0151(5)
C2 0.0363(6) 0.0327(6) 0.0336(6) 0.0151(5) 0.0143(5) 0.0176(5)
F2 0.0434(5) 0.0810(7) 0.0652(6) 0.0330(6) -0.0031(4) 0.0178(5)
C3 0.0416(6) 0.0341(6) 0.0336(6) 0.0174(5) 0.0161(5) 0.0181(5)
F3 0.0708(7) 0.0837(7) 0.0633(6) 0.0517(6) 0.0102(5) 0.0300(6)
C4 0.0366(6) 0.0345(6) 0.0376(6) 0.0130(5) 0.0162(5) 0.0134(5)
C5 0.0372(7) 0.0479(8) 0.0389(7) 0.0156(6) 0.0064(5) 0.0175(6)
C6 0.0511(8) 0.0499(8) 0.0382(7) 0.0248(6) 0.0126(6) 0.0246(7)
C7 0.0509(8) 0.0496(8) 0.0431(7) 0.0284(6) 0.0160(6) 0.0205(7)
O1 0.0628(7) 0.0508(6) 0.0522(6) 0.0285(5) 0.0285(5) 0.0357(5)
O2 0.0445(5) 0.0451(5) 0.0541(6) 0.0322(5) 0.0209(5) 0.0240(4)
O3 0.0586(7) 0.0540(6) 0.0625(7) 0.0328(5) 0.0248(5) 0.0314(5)
C8 0.0861(13) 0.0568(10) 0.0846(13) 0.0355(9) 0.0549(11) 0.0469(10)
C9 0.0538(9) 0.0715(10) 0.0464(8) 0.0292(8) 0.0240(7) 0.0360(8)
C10 0.0497(8) 0.0695(10) 0.0577(9) 0.0450(8) 0.0269(7) 0.0310(8)
C11 0.0531(8) 0.0421(7) 0.0602(9) 0.0317(7) 0.0121(7) 0.0218(7)
C12 0.0720(10) 0.0516(8) 0.0503(8) 0.0267(7) 0.0164(8) 0.0407(8)
C13 0.0771(12) 0.0659(11) 0.1071(16) 0.0552(11) 0.0495(12) 0.0529(10)

loop_
_atom_type_symbol
_atom_type_description
_atom_type_scat_dispersion_real
_atom_type_scat_dispersion_imag
_atom_type_scat_source
C C 0.0033 0.0016 'International Tables Vol C Tables 4.2.6.8 and 6.1.1.4'
H H 0.0000 0.0000 'International Tables Vol C Tables 4.2.6.8 and 6.1.1.4'
N N 0.0061 0.0033 'International Tables Vol C Tables 4.2.6.8 and 6.1.1.4'
O O 0.0106 0.0060 'International Tables Vol C Tables 4.2.6.8 and 6.1.1.4'
F F 0.0171 0.0103 'International Tables Vol C Tables 4.2.6.8 and 6.1.1.4'
Cl Cl 0.1484 0.1585 'International Tables Vol C Tables 4.2.6.8 and 6.1.1.4'

loop_
_geom_angle_atom_site_label_1
_geom_angle_atom_site_label_2
_geom_angle_atom_site_label_3
_geom_angle
_geom_angle_site_symmetry_1
_geom_angle_site_symmetry_3
_geom_angle_publ_flag
C6 C1 C2 120.28(12) . . ?
C6 C1 C7 119.14(13) . . ?
C2 C1 C7 120.57(12) . . ?
N1 C2 C3 120.63(12) . . ?
N1 C2 C1 123.26(12) . . ?
C3 C2 C1 116.02(12) . . ?
F1 C3 C4 119.02(12) . . ?
F1 C3 C2 117.30(12) . . ?
C4 C3 C2 123.68(12) . . ?
C3 C4 C5 118.98(12) . . ?
C3 C4 Cl1 120.79(11) . . ?
C5 C4 Cl1 120.24(11) . . ?
F2 C5 C6 120.01(14) . . ?
F2 C5 C4 120.40(13) . . ?
C6 C5 C4 119.59(13) . . ?
F3 C6 C5 119.53(13) . . ?
F3 C6 C1 119.05(13) . . ?
C5 C6 C1 121.41(13) . . ?
N2 C7 C1 178.95(18) . . ?
C8 O1 C9 112.27(13) . . ?
C11 O2 C10 112.16(11) . . ?
C12 O3 C13 115.20(14) . . ?
O1 C8 C13 110.44(15) . 2_666 ?
O1 C9 C10 109.28(13) . . ?
O2 C10 C9 108.89(12) . . ?
O2 C11 C12 108.48(12) . . ?
O3 C12 C11 108.68(13) . . ?
O3 C13 C8 115.49(16) . 2_666 ?

loop_
_geom_bond_atom_site_label_1
_geom_bond_atom_site_label_2
_geom_bond_distance
_geom_bond_site_symmetry_2
_geom_bond_publ_flag
Cl1 C4 1.7141(14) . ?
F1 C3 1.3496(15) . ?
N2 C7 1.136(2) . ?
C1 C6 1.393(2) . ?
C1 C2 1.4077(18) . ?
C1 C7 1.4346(19) . ?
N1 C2 1.3612(18) . ?
C2 C3 1.4016(18) . ?
F2 C5 1.3411(17) . ?
C3 C4 1.3698(19) . ?
F3 C6 1.3431(17) . ?
C4 C5 1.384(2) . ?
C5 C6 1.372(2) . ?
O1 C8 1.417(2) . ?
O1 C9 1.4165(19) . ?
O2 C11 1.4224(18) . ?
O2 C10 1.4252(18) . ?
O3 C12 1.412(2) . ?
O3 C13 1.418(2) . ?
C8 C13 1.498(3) 2_666 ?
C9 C10 1.489(2) . ?
C11 C12 1.498(2) . ?
